data_2001298
loop_
_publ_author_name
'Toerien, J. G.'
'Dillen, J. L. M.'

_publ_section_title
;
 Structure of [Ru(\h^6^-C~7~H~8~)(acetylacetonato)Cl]
;
_journal_issue 10
_journal_name_full 'Acta Crystallographica Section C'
_journal_page_first 1762
_journal_page_last 1764
_journal_paper_doi 10.1107/S0108270193003002
_journal_volume 49
_journal_year 1993
_chemical_formula_sum 'C12 H15 Cl O2 Ru'
_chemical_formula_weight 327.8
_space_group_IT_number 62
_space_group_name_Hall '-P 2ac 2n'
_space_group_name_H-M_alt 'P n m a'
_symmetry_cell_setting orthorhombic
_symmetry_space_group_name_Hall '-P 2ac 2n'
_symmetry_space_group_name_H-M 'P n m a'
_atom_type_scat_source IntTabIV
_cell_angle_alpha 90
_cell_angle_beta 90
_cell_angle_gamma 90
_cell_formula_units_Z 4
_cell_length_a 13.080(3)
_cell_length_b 11.667(7)
_cell_length_c 7.80010(10)
_cell_measurement_reflns_used 25
_cell_measurement_temperature 296
_cell_measurement_theta_max 18
_cell_measurement_theta_min 7
_cell_volume 1190.3(8)
_diffrn_measurement_device 'Enraf-Nonius CAD-4'
_diffrn_measurement_method \w/2\q
_diffrn_radiation_type MoK\a
_diffrn_radiation_wavelength 0.7107
_diffrn_reflns_limit_h_max 11
_diffrn_reflns_limit_h_min 0
_diffrn_reflns_limit_k_max 16
_diffrn_reflns_limit_k_min 0
_diffrn_reflns_limit_l_max 18
_diffrn_reflns_limit_l_min 0
_diffrn_reflns_number 2039
_diffrn_reflns_theta_max 30
_diffrn_standards_decay_% 0.3
_diffrn_standards_interval_time 60
_diffrn_standards_number 3
_exptl_absorpt_coefficient_mu 1.49
_exptl_absorpt_correction_T_max 0.999
_exptl_absorpt_correction_T_min 0.847
_exptl_absorpt_correction_type 'empirical (North, Phillips & Mathews, 1968)'
_exptl_crystal_colour 'dark orange'
_exptl_crystal_density_diffrn 1.82
_exptl_crystal_description needle
_exptl_crystal_size_max 0.76
_exptl_crystal_size_mid 0.48
_exptl_crystal_size_min 0.20
_refine_diff_density_max 0.86
_refine_diff_density_min -1.52
_refine_ls_hydrogen_treatment 'see text'
_refine_ls_number_parameters 104
_refine_ls_number_reflns 1555
_refine_ls_R_factor_obs 0.038
_refine_ls_shift/esd_max 0.004
_refine_ls_structure_factor_coef F
_refine_ls_weighting_details 'w = 1/\s(F~o~)^2^'
_refine_ls_weighting_scheme calc
_refine_ls_wR_factor_obs 0.025
_reflns_number_observed 1555
_reflns_number_total 1682
_reflns_observed_criterion I>\s(I)
_cod_data_source_file ha1028.cif
_cod_data_source_block ha1028_structure_1_of_1
_cod_depositor_comments
;
The following automatic conversions were performed:

'_refine_ls_weighting_scheme' value '1/\s(F~o~)^2^' was changed to
'calc'. New tag '_refine_ls_weighting_details' was created. The value
of the new tag was set to 'w = 1/\s(F~o~)^2^'.

Automatic conversion script
Id: cif_fix_values 3143 2015-03-26 13:38:13Z robertas 
;
_cod_original_cell_volume 1195.0(10)
_cod_original_formula_sum 'C12 H15 Cl1 O2 Ru1'
_cod_database_code 2001298

loop_
_space_group_symop_id
_space_group_symop_operation_xyz
1 x,y,z
2 -x+1/2,-y,z+1/2
3 x+1/2,-y+1/2,-z+1/2
4 -x,y+1/2,-z
5 -x,-y,-z
6 x+1/2,y,-z+1/2
7 -x+1/2,y+1/2,z+1/2
8 x,-y+1/2,z

loop_
_atom_site_label
_atom_site_fract_x
_atom_site_fract_y
_atom_site_fract_z
_atom_site_U_iso_or_equiv
Ru .04620(10) .2500 .04860(10) .0250(10)
Cl .05130(10) .2500 -.2594(2) .0610(10)
O .1574(2) .3765(2) .0266(3) .0350(10)
C(1) .2479(2) .3566(3) -.0277(4) .0320(10)
C(2) .3123(3) .4615(3) -.0545(6) .0460(10)
C(3) .2908(3) .2500 -.0616(7) .0340(10)
C(4) -.1727(4) .2500 .0504(7) .0420(10)
C(5) -.1015(2) .1489(3) .0455(5) .0390(10)
C(6) -.0392(3) .1157(3) .1786(4) .0380(10)
C(7) .0040(3) .1892(3) .3041(4) .0380(10)
H(2A) .317(2) .503(3) .042(4) .053(4)
H(2B) .284(2) .506(3) -.146(4) .053(4)
H(2C) .382(3) .445(3) -.086(4) .053(4)
H(3) .353(4) .2500 -.105(6) .053(4)
H(4A) -.219(4) .2500 .152(6) .053(4)
H(4B) -.220(4) .2500 -.044(6) .053(4)
H(5B) -.118(3) .088(3) -.045(4) .053(4)
H(6) -.011(3) .035(3) .187(4) .053(4)
H(7) .051(2) .145(3) .380(4) .053(4)

loop_
_geom_angle_atom_site_label_1
_geom_angle_atom_site_label_2
_geom_angle_atom_site_label_3
_geom_angle
_geom_angle_publ_flag
O Ru Cl 84.10(10) yes
O Ru O 90.40(10) yes
O C(1) C(2) 114.7(3) yes
C(2) C(1) C(3) 118.5(3) yes
C(5) C(4) C(5') 103.3(3) yes
C(4) C(5) C(6) 124.7(4) yes
C(5) C(6) C(7) 125.9(3) yes

loop_
_geom_bond_atom_site_label_1
_geom_bond_atom_site_label_2
_geom_bond_distance
_geom_bond_publ_flag
Ru Cl 2.4030(10) yes
Ru O 2.079(2) yes
Ru C(5) 2.263(3) yes
Ru C(6) 2.175(3) yes
Ru C(7) 2.186(3) yes
C(1) O 1.278(3) yes
C(1) C(2) 1.501(4) yes
C(1) C(3) 1.390(4) yes
C(4) C(5) 1.503(4) yes
C(5) C(6) 1.375(5) yes
C(6) C(7) 1.419(4) yes
C(7) C(7') 1.418(7) yes
